data_1531547
loop_
_publ_author_name
'Kokunov, Yu.V.'
'Ershova, M.M.'
'Gorbunova, Yu.E.'
'Detkov, D.G.'
'Mikhailov, Yu.N.'

_publ_section_title
;
 Tin(II) complexes with phosphate and fluoride ligands: synthesis and
 crystal structure of M (Sn F (H P O4)) (M = N H4, Na)
;
_journal_name_full 'Zhurnal Neorganicheskoi Khimii'
_journal_page_first 931
_journal_page_last 935
_journal_volume 47
_journal_year 2002
_chemical_formula_sum 'F H5 N O4 P Sn'
_chemical_name_systematic '(N H4) (Sn F (H P O4))'
_space_group_IT_number 62
_symmetry_space_group_name_Hall '-P 2ac 2n'
_symmetry_space_group_name_H-M 'P n m a'
_cell_angle_alpha 90
_cell_angle_beta 90
_cell_angle_gamma 90
_cell_formula_units_Z 4
_cell_length_a 6.673
_cell_length_b 5.336
_cell_length_c 15.291
_cell_volume 544.469
_citation_journal_id_ASTM ZNOKAQ
_cod_data_source_file Kokunov_ZNOKAQ_2002_1772.cif
_cod_data_source_block H5F1N1O4P1Sn1
_cod_original_cell_volume 544.4686
_cod_original_formula_sum 'H5 F1 N1 O4 P1 Sn1'
_cod_database_code 1531547

loop_
_symmetry_equiv_pos_as_xyz
x,y,z
-x+1/2,-y,z+1/2
x+1/2,-y+1/2,-z+1/2
-x,y+1/2,-z
-x,-y,-z
x-1/2,y,-z-1/2
-x-1/2,y-1/2,z-1/2
x,-y-1/2,z

loop_
_atom_site_label
_atom_site_type_symbol
_atom_site_fract_x
_atom_site_fract_y
_atom_site_fract_z
_atom_site_occupancy
_atom_site_U_iso_or_equiv
Sn1 Sn+2 0.15915 0.25 0.19491 1 0.0
H4 H+1 0.718 0.116 -0.032 1 0.0
H1 H+1 0.553 0.75 0.168 1 0.0
H2 H+1 0.588 0.25 0.036 1 0.0
P1 P+5 0.8835 0.75 0.16313 1 0.0
H3 H+1 0.811 0.25 0.046 1 0.0
O1 O-2 0.6637 0.75 0.1257 1 0.0
F1 F-1 0.3369 0.25 0.0873 1 0.0
O2 O-2 -0.0138 -0.0169 0.1248 1 0.0
N1 N-3 0.7112 0.25 0.0043 1 0.0
O3 O-2 0.876 0.75 0.2623 1 0.0
